data_4034382
loop_
_publ_author_name
'Ma, Tsz-Kan'
'Parsons, Philip J.'
'Barrett, Anthony G. M.'

_publ_section_title
;
 Meroterpenoid Synthesis via Sequential Polyketide Aromatization and
 Radical Anion Cascade Triene Cyclization: Biomimetic Total Syntheses of
 Austalide Natural Products.
;
_journal_issue 9
_journal_name_full 'The Journal of organic chemistry'
_journal_page_first 4961
_journal_page_last 4970
_journal_paper_doi 10.1021/acs.joc.9b00142
_journal_volume 84
_journal_year 2019
_chemical_formula_moiety 'C26 H34 O6'
_chemical_formula_sum 'C26 H34 O6'
_chemical_formula_weight 442.53
_space_group_crystal_system monoclinic
_space_group_IT_number 14
_space_group_name_Hall '-P 2yn'
_space_group_name_H-M_alt 'P 1 21/n 1'
_atom_sites_solution_hydrogens mixed
_audit_creation_method SHELXL-2017/1
_cell_angle_alpha 90
_cell_angle_beta 91.8761(16)
_cell_angle_gamma 90
_cell_formula_units_Z 8
_cell_length_a 12.0357(2)
_cell_length_b 18.1671(4)
_cell_length_c 21.3736(4)
_cell_measurement_reflns_used 3190
_cell_measurement_temperature 173(2)
_cell_measurement_theta_max 73.0810
_cell_measurement_theta_min 4.1270
_cell_volume 4670.91(16)
_computing_cell_refinement 'CrysAlisPro, Rigaku OD'
_computing_data_collection 'CrysAlisPro, Rigaku OD'
_computing_data_reduction 'CrysAlisPro, Rigaku OD'
_computing_molecular_graphics 'Bruker SHELXTL'
_computing_publication_material 'CIFTAB-2014 (Sheldrick, 2017)'
_computing_structure_refinement 'SHELXL-2017/1 (Sheldrick, 2017)'
_computing_structure_solution 'SHELXS-2014 (Sheldrick, 2017)'
_diffrn_ambient_temperature 173(2)
_diffrn_detector_area_resol_mean 10.4115
_diffrn_measured_fraction_theta_full 0.987
_diffrn_measured_fraction_theta_max 0.952
_diffrn_measurement_device_type 'Agilent Xcalibur PX Ultra A'
_diffrn_measurement_method 'omega scans'
_diffrn_radiation_type CuK\a
_diffrn_radiation_wavelength 1.54184
_diffrn_reflns_av_R_equivalents 0.0360
_diffrn_reflns_av_unetI/netI 0.0506
_diffrn_reflns_Laue_measured_fraction_full 0.987
_diffrn_reflns_Laue_measured_fraction_max 0.952
_diffrn_reflns_limit_h_max 14
_diffrn_reflns_limit_h_min -14
_diffrn_reflns_limit_k_max 21
_diffrn_reflns_limit_k_min -20
_diffrn_reflns_limit_l_max 26
_diffrn_reflns_limit_l_min -16
_diffrn_reflns_number 15803
_diffrn_reflns_point_group_measured_fraction_full 0.987
_diffrn_reflns_point_group_measured_fraction_max 0.952
_diffrn_reflns_theta_full 67.684
_diffrn_reflns_theta_max 73.440
_diffrn_reflns_theta_min 4.139
_diffrn_source 'Enhance Ultra (Cu) X-ray Source'
_exptl_absorpt_coefficient_mu 0.717
_exptl_absorpt_correction_T_max 0.985
_exptl_absorpt_correction_T_min 0.913
_exptl_absorpt_correction_type analytical
_exptl_absorpt_process_details
; 
CrysAlisPro 1.171.38.46 (Rigaku Oxford Diffraction, 2015) 
Analytical numeric absorption correction using a multifaceted crystal 
model based on expressions derived by R.C. Clark & J.S. Reid. 
(Clark, R. C. & Reid, J. S. (1995). Acta Cryst. A51, 887-897) 
Empirical absorption correction using spherical harmonics, 
implemented in SCALE3 ABSPACK scaling algorithm. 
;
_exptl_crystal_colour Colourless
_exptl_crystal_density_diffrn 1.259
_exptl_crystal_description plates
_exptl_crystal_F_000 1904
_exptl_crystal_size_max 0.210
_exptl_crystal_size_mid 0.098
_exptl_crystal_size_min 0.021
_refine_diff_density_max 0.413
_refine_diff_density_min -0.220
_refine_diff_density_rms 0.040
_refine_ls_extinction_method none
_refine_ls_goodness_of_fit_ref 1.010
_refine_ls_hydrogen_treatment mixed
_refine_ls_matrix_type full
_refine_ls_number_parameters 701
_refine_ls_number_reflns 8939
_refine_ls_number_restraints 278
_refine_ls_restrained_S_all 1.016
_refine_ls_R_factor_all 0.0905
_refine_ls_R_factor_gt 0.0538
_refine_ls_shift/su_max 0.004
_refine_ls_shift/su_mean 0.000
_refine_ls_structure_factor_coef Fsqd
_refine_ls_weighting_details 'w=1/[\s^2^(Fo^2^)+(0.0569P)^2^+1.3153P] where P=(Fo^2^+2Fc^2^)/3'
_refine_ls_weighting_scheme calc
_refine_ls_wR_factor_gt 0.1226
_refine_ls_wR_factor_ref 0.1446
_reflns_Friedel_coverage 0.000
_reflns_number_gt 5893
_reflns_number_total 8939
_reflns_threshold_expression 'I > 2\s(I)'
_cod_data_source_file jo9b00142_si_003.cif
_cod_data_source_block 15
_cod_original_cell_volume 4670.92(16)
_cod_original_sg_symbol_H-M 'P 21/n'
_cod_database_code 4034382
_shelx_shelxl_version_number 2017/1
_shelx_space_group_comment
; 
The symmetry employed for this shelxl refinement is uniquely defined 
by the following loop, which should always be used as a source of 
symmetry information in preference to the above space-group names. 
They are only intended as comments. 
;

loop_
_space_group_symop_operation_xyz
'x, y, z'
'-x+1/2, y+1/2, -z+1/2'
'-x, -y, -z'
'x-1/2, -y-1/2, z-1/2'

loop_
_atom_site_label
_atom_site_type_symbol
_atom_site_fract_x
_atom_site_fract_y
_atom_site_fract_z
_atom_site_U_iso_or_equiv
_atom_site_adp_type
_atom_site_occupancy
_atom_site_site_symmetry_order
_atom_site_calc_flag
_atom_site_refinement_flags_posn
_atom_site_refinement_flags_adp
_atom_site_refinement_flags_occupancy
_atom_site_disorder_assembly
_atom_site_disorder_group
O1A O -0.0240(3) 0.3547(2) 0.0325(3) 0.0801(14) Uani 0.830(10) 1 d D U P A 1
C2A C -0.0228(3) 0.3383(3) 0.0958(3) 0.0746(17) Uani 0.830(10) 1 d D U P A 1
O2A O -0.1051(2) 0.3446(3) 0.1254(3) 0.108(2) Uani 0.830(10) 1 d D U P A 1
C3A C 0.0900(3) 0.3134(2) 0.1121(3) 0.0473(10) Uani 0.830(10) 1 d D U P A 1
C4A C 0.1357(4) 0.2880(3) 0.1691(3) 0.0450(11) Uani 0.830(10) 1 d D U P A 1
C5A C 0.2442(4) 0.2611(4) 0.1741(2) 0.0361(14) Uani 0.830(10) 1 d D U P A 1
C6A C 0.3089(5) 0.2698(5) 0.1207(2) 0.0367(14) Uani 0.830(10) 1 d D U P A 1
C7A C 0.2663(5) 0.2979(3) 0.06420(18) 0.0396(9) Uani 0.830(10) 1 d D U P A 1
H7AA H 0.312363 0.303678 0.029296 0.047 Uiso 0.830(10) 1 calc R U P A 1
C8A C 0.1559(4) 0.3169(2) 0.0603(2) 0.0431(9) Uani 0.830(10) 1 d D U P A 1
C9A C 0.0835(4) 0.3428(2) 0.0066(2) 0.0597(12) Uani 0.830(10) 1 d D U P A 1
H9AA H 0.112755 0.389069 -0.011007 0.072 Uiso 0.830(10) 1 calc R U P A 1
H9AB H 0.079152 0.305175 -0.026874 0.072 Uiso 0.830(10) 1 calc R U P A 1
O10A O 0.0730(3) 0.28457(16) 0.2227(2) 0.0525(9) Uani 0.830(10) 1 d D U P A 1
C11A C 0.0481(6) 0.3538(2) 0.2509(3) 0.088(2) Uani 0.830(10) 1 d D U P A 1
H11A H 0.004078 0.345565 0.287989 0.131 Uiso 0.830(10) 1 calc R U P A 1
H11B H 0.117557 0.378874 0.263144 0.131 Uiso 0.830(10) 1 calc R U P A 1
H11C H 0.005739 0.384302 0.220780 0.131 Uiso 0.830(10) 1 calc R U P A 1
O30A O 0.4181(3) 0.2530(3) 0.12732(14) 0.0458(9) Uani 0.830(10) 1 d D U P A 1
H30A H 0.4544(5) 0.2650(7) 0.09261(18) 0.082(17) Uiso 0.830(10) 1 d D . P A 1
O1' O -0.0497(15) 0.3643(11) 0.0624(9) 0.073(5) Uiso 0.170(10) 1 d D U P A 2
C2' C -0.0342(17) 0.349(2) 0.1250(11) 0.083(7) Uiso 0.170(10) 1 d D U P A 2
O2' O -0.1035(15) 0.3551(12) 0.1624(10) 0.090(6) Uiso 0.170(10) 1 d D U P A 2
C3' C 0.0796(14) 0.3210(12) 0.1329(8) 0.034(5) Uiso 0.170(10) 1 d D U P A 2
C4' C 0.1306(15) 0.2894(13) 0.1857(8) 0.022(4) Uiso 0.170(10) 1 d D U P A 2
C5' C 0.2434(18) 0.272(2) 0.1800(9) 0.029(6) Uiso 0.170(10) 1 d D U P A 2
C6' C 0.297(2) 0.280(3) 0.1231(11) 0.035(7) Uiso 0.170(10) 1 d D U P A 2
C7' C 0.2371(18) 0.3006(19) 0.0688(11) 0.047(7) Uiso 0.170(10) 1 d D U P A 2
H7'A H 0.269175 0.300360 0.028795 0.056 Uiso 0.170(10) 1 calc R U P A 2
C8' C 0.1290(16) 0.3211(14) 0.0768(9) 0.038(5) Uiso 0.170(10) 1 d D U P A 2
C9' C 0.0466(19) 0.3513(15) 0.0283(10) 0.066(6) Uiso 0.170(10) 1 d D U P A 2
H9'A H 0.074399 0.397494 0.009864 0.079 Uiso 0.170(10) 1 calc R U P A 2
H9'B H 0.031855 0.315135 -0.005546 0.079 Uiso 0.170(10) 1 calc R U P A 2
O10' O 0.0891(14) 0.2833(10) 0.2454(7) 0.046(4) Uiso 0.170(10) 1 d D U P A 2
C11' C 0.082(3) 0.3516(15) 0.2791(13) 0.091(8) Uiso 0.170(10) 1 d D U P A 2
H11J H 0.052399 0.342393 0.320485 0.136 Uiso 0.170(10) 1 calc R U P A 2
H11K H 0.156593 0.373328 0.283988 0.136 Uiso 0.170(10) 1 calc R U P A 2
H11L H 0.033165 0.385661 0.255815 0.136 Uiso 0.170(10) 1 calc R U P A 2
O30' O 0.3970(19) 0.2442(16) 0.1199(11) 0.060(6) Uiso 0.170(10) 1 d D U P A 2
H30' H 0.449072 0.275843 0.106987 0.090 Uiso 0.170(10) 1 calc DR U P A 2
C12A C 0.2931(2) 0.23040(14) 0.23446(10) 0.0399(5) Uani 1 1 d D . . . .
H12A H 0.286660 0.268015 0.267660 0.048 Uiso 1 1 calc R U . A 1
H12B H 0.373227 0.220855 0.229134 0.048 Uiso 1 1 calc R U . A 1
C13A C 0.23752(18) 0.15880(13) 0.25625(10) 0.0343(5) Uani 1 1 d . . . . .
H13A H 0.155611 0.168097 0.253540 0.041 Uiso 1 1 calc R U . . .
C14A C 0.26602(17) 0.13991(12) 0.32660(10) 0.0315(5) Uani 1 1 d . . . . .
C15A C 0.2309(2) 0.20507(13) 0.36772(10) 0.0379(5) Uani 1 1 d . . . . .
H15A H 0.281208 0.247172 0.360598 0.046 Uiso 1 1 calc R U . . .
H15B H 0.154674 0.220405 0.354771 0.046 Uiso 1 1 calc R U . . .
C16A C 0.2338(2) 0.18655(13) 0.43766(10) 0.0402(5) Uani 1 1 d . . . . .
H16A H 0.310943 0.174984 0.451851 0.048 Uiso 1 1 calc R U . . .
H16B H 0.208316 0.229582 0.461734 0.048 Uiso 1 1 calc R U . . .
C17A C 0.15970(19) 0.12154(13) 0.44954(10) 0.0359(5) Uani 1 1 d . . . . .
H17A H 0.081368 0.134891 0.437291 0.043 Uiso 1 1 calc R U . . .
C18A C 0.19141(19) 0.05126(13) 0.41496(10) 0.0364(5) Uani 1 1 d . . . . .
C19A C 0.19370(18) 0.07238(13) 0.34407(10) 0.0346(5) Uani 1 1 d . . . . .
H19A H 0.115673 0.087435 0.332790 0.042 Uiso 1 1 calc R U . . .
C20A C 0.2162(2) 0.00590(14) 0.30167(12) 0.0484(6) Uani 1 1 d . . . . .
H20A H 0.167831 -0.035676 0.313228 0.058 Uiso 1 1 calc R U . . .
H20B H 0.294532 -0.009904 0.307758 0.058 Uiso 1 1 calc R U . . .
C21A C 0.1933(3) 0.02633(16) 0.23240(12) 0.0536(7) Uani 1 1 d . . . . .
H21A H 0.214069 -0.015473 0.205464 0.064 Uiso 1 1 calc R U . . .
H21B H 0.112963 0.035981 0.225272 0.064 Uiso 1 1 calc R U . . .
C22A C 0.2577(2) 0.09253(14) 0.21508(10) 0.0406(5) Uani 1 1 d . . . . .
C23A C 0.39218(19) 0.12723(15) 0.33481(12) 0.0442(6) Uani 1 1 d . . . . .
H23A H 0.413037 0.082950 0.311790 0.066 Uiso 1 1 calc R U . . .
H23B H 0.411773 0.120857 0.379351 0.066 Uiso 1 1 calc R U . . .
H23C H 0.432013 0.169815 0.318530 0.066 Uiso 1 1 calc R U . . .
O24A O 0.16564(14) 0.10392(9) 0.51668(7) 0.0411(4) Uani 1 1 d . . . . .
C25A C 0.1027(2) 0.14252(13) 0.55435(10) 0.0367(5) Uani 1 1 d . . . . .
O25A O 0.03588(15) 0.18822(10) 0.53564(7) 0.0462(4) Uani 1 1 d . . . . .
C26A C 0.1256(2) 0.12312(15) 0.62147(10) 0.0438(6) Uani 1 1 d . . . . .
H26A H 0.115809 0.070026 0.627216 0.066 Uiso 1 1 calc R U . . .
H26B H 0.073973 0.149794 0.647768 0.066 Uiso 1 1 calc R U . . .
H26C H 0.202168 0.136812 0.633434 0.066 Uiso 1 1 calc R U . . .
C27A C 0.0981(2) -0.00495(14) 0.42364(12) 0.0482(6) Uani 1 1 d . . . . .
H27A H 0.030081 0.012302 0.401875 0.072 Uiso 1 1 calc R U . . .
H27B H 0.084588 -0.010578 0.468354 0.072 Uiso 1 1 calc R U . . .
H27C H 0.120083 -0.052490 0.406255 0.072 Uiso 1 1 calc R U . . .
C28A C 0.2993(2) 0.01778(15) 0.44228(12) 0.0473(6) Uani 1 1 d . . . . .
H28A H 0.326034 -0.020064 0.413777 0.071 Uiso 1 1 calc R U . . .
H28B H 0.285171 -0.004455 0.483032 0.071 Uiso 1 1 calc R U . . .
H28C H 0.355599 0.056438 0.447504 0.071 Uiso 1 1 calc R U . . .
C29A C 0.3286(3) 0.09044(18) 0.16851(13) 0.0619(8) Uani 1 1 d . . . . .
H29A H 0.338572 0.046087 0.145836 0.074 Uiso 1 1 calc R U . . .
H29B H 0.369133 0.133311 0.157991 0.074 Uiso 1 1 calc R U . . .
O1B O 0.4755(4) 0.3983(3) 0.5205(3) 0.097(2) Uani 0.637(8) 1 d D U P B 1
C2B C 0.4678(5) 0.3683(4) 0.4611(4) 0.083(2) Uani 0.637(8) 1 d D U P B 1
O2B O 0.3776(3) 0.3619(3) 0.4353(4) 0.110(2) Uani 0.637(8) 1 d D U P B 1
C3B C 0.5797(4) 0.3513(3) 0.4429(3) 0.0501(13) Uani 0.637(8) 1 d D U P B 1
C4B C 0.6193(5) 0.3181(4) 0.3888(3) 0.0481(18) Uani 0.637(8) 1 d D U P B 1
C5B C 0.7308(7) 0.3004(9) 0.3832(5) 0.035(2) Uani 0.637(8) 1 d D U P B 1
C6B C 0.8038(6) 0.3229(4) 0.4328(3) 0.0346(14) Uani 0.637(8) 1 d D U P B 1
C7B C 0.7677(6) 0.3570(3) 0.4866(2) 0.0419(12) Uani 0.637(8) 1 d D U P B 1
H7BA H 0.818604 0.370970 0.519409 0.050 Uiso 0.637(8) 1 calc R U P B 1
C8B C 0.6552(6) 0.3699(3) 0.4908(3) 0.0467(12) Uani 0.637(8) 1 d D U P B 1
C9B C 0.5894(6) 0.4012(4) 0.5433(4) 0.081(2) Uani 0.637(8) 1 d D U P B 1
H9BA H 0.599991 0.371398 0.581756 0.097 Uiso 0.637(8) 1 calc R U P B 1
H9BB H 0.612164 0.452581 0.552470 0.097 Uiso 0.637(8) 1 calc R U P B 1
O10B O 0.5456(4) 0.2998(3) 0.3391(3) 0.0523(12) Uani 0.637(8) 1 d D U P B 1
C11B C 0.4898(6) 0.3596(3) 0.3072(5) 0.093(3) Uani 0.637(8) 1 d D U P B 1
H11D H 0.440917 0.340018 0.273573 0.139 Uiso 0.637(8) 1 calc R U P B 1
H11E H 0.445478 0.387079 0.336899 0.139 Uiso 0.637(8) 1 calc R U P B 1
H11F H 0.545006 0.392432 0.289259 0.139 Uiso 0.637(8) 1 calc R U P B 1
O30B O 0.9136(3) 0.3101(3) 0.42576(18) 0.0443(11) Uani 0.637(8) 1 d D U P B 1
H30B H 0.9588(5) 0.3300(5) 0.4556(2) 0.058(14) Uiso 0.637(8) 1 d D . P B 1
O1" O 0.4343(7) 0.4117(5) 0.4877(4) 0.076(2) Uiso 0.363(8) 1 d D U P B 2
C2" C 0.4389(9) 0.3806(6) 0.4299(5) 0.059(3) Uiso 0.363(8) 1 d D U P B 2
O2" O 0.3597(7) 0.3763(5) 0.3955(4) 0.075(2) Uiso 0.363(8) 1 d D U P B 2
C3" C 0.5528(7) 0.3548(6) 0.4232(4) 0.042(3) Uiso 0.363(8) 1 d D U P B 2
C4" C 0.6036(9) 0.3183(7) 0.3743(4) 0.028(2) Uiso 0.363(8) 1 d D U P B 2
C5" C 0.7169(12) 0.302(2) 0.3794(9) 0.040(5) Uiso 0.363(8) 1 d D U P B 2
C6" C 0.7773(11) 0.3247(11) 0.4343(7) 0.041(4) Uiso 0.363(8) 1 d D U P B 2
C7" C 0.7271(10) 0.3613(6) 0.4833(5) 0.040(3) Uiso 0.363(8) 1 d D U P B 2
H7"A H 0.767907 0.376856 0.519780 0.048 Uiso 0.363(8) 1 calc R U P B 2
C8" C 0.6147(9) 0.3733(6) 0.4755(5) 0.042(2) Uiso 0.363(8) 1 d D U P B 2
C9" C 0.5402(11) 0.4117(8) 0.5206(6) 0.079(4) Uiso 0.363(8) 1 d D U P B 2
H9"A H 0.536755 0.384257 0.560542 0.095 Uiso 0.363(8) 1 calc R U P B 2
H9"B H 0.566036 0.462464 0.529378 0.095 Uiso 0.363(8) 1 calc R U P B 2
O10" O 0.5486(10) 0.2976(6) 0.3198(4) 0.043(2) Uiso 0.363(8) 1 d D U P B 2
C11" C 0.5189(9) 0.3568(6) 0.2800(4) 0.052(3) Uiso 0.363(8) 1 d D U P B 2
H11G H 0.480182 0.337857 0.242263 0.077 Uiso 0.363(8) 1 calc R U P B 2
H11H H 0.469859 0.390525 0.301808 0.077 Uiso 0.363(8) 1 calc R U P B 2
H11I H 0.586124 0.383121 0.268107 0.077 Uiso 0.363(8) 1 calc R U P B 2
O30" O 0.8884(9) 0.3105(7) 0.4342(5) 0.049(2) Uiso 0.363(8) 1 d D U P B 2
H30" H 0.919650 0.322568 0.471594 0.073 Uiso 0.363(8) 1 calc DR U P B 2
C12B C 0.7741(2) 0.26296(13) 0.32618(10) 0.0385(5) Uani 1 1 d D . . . .
H12C H 0.856153 0.260952 0.330526 0.046 Uiso 1 1 calc R U . B 1
H12D H 0.755198 0.293994 0.289272 0.046 Uiso 1 1 calc R U . B 1
C13B C 0.73098(18) 0.18436(12) 0.31274(9) 0.0322(5) Uani 1 1 d . . . . .
H13B H 0.648014 0.187862 0.310939 0.039 Uiso 1 1 calc R U . . .
C14B C 0.76495(17) 0.15353(12) 0.24746(10) 0.0316(5) Uani 1 1 d . . . . .
C15B C 0.7274(2) 0.20780(13) 0.19588(10) 0.0387(5) Uani 1 1 d . . . . .
H15C H 0.649777 0.222857 0.203062 0.046 Uiso 1 1 calc R U . . .
H15D H 0.774454 0.252417 0.198970 0.046 Uiso 1 1 calc R U . . .
C16B C 0.7337(2) 0.17628(14) 0.12998(10) 0.0421(6) Uani 1 1 d . . . . .
H16C H 0.705104 0.212884 0.099165 0.051 Uiso 1 1 calc R U . . .
H16D H 0.812175 0.165649 0.120701 0.051 Uiso 1 1 calc R U . . .
C17B C 0.6662(2) 0.10656(14) 0.12428(10) 0.0396(5) Uani 1 1 d . . . . .
H17B H 0.586254 0.118502 0.130783 0.047 Uiso 1 1 calc R U . . .
C18B C 0.7027(2) 0.04583(13) 0.17002(11) 0.0391(5) Uani 1 1 d . . . . .
C19B C 0.69934(19) 0.08045(13) 0.23675(10) 0.0346(5) Uani 1 1 d . . . . .
H19B H 0.619716 0.094310 0.241759 0.042 Uiso 1 1 calc R U . . .
C20B C 0.7241(2) 0.02435(14) 0.28919(11) 0.0443(6) Uani 1 1 d . . . . .
H20C H 0.803125 0.009333 0.288233 0.053 Uiso 1 1 calc R U . . .
H20D H 0.677789 -0.020050 0.281946 0.053 Uiso 1 1 calc R U . . .
C21B C 0.7003(2) 0.05668(14) 0.35391(11) 0.0456(6) Uani 1 1 d . . . . .
H21C H 0.619346 0.064495 0.357380 0.055 Uiso 1 1 calc R U . . .
H21D H 0.724892 0.021536 0.386946 0.055 Uiso 1 1 calc R U . . .
C22B C 0.7601(2) 0.12839(14) 0.36323(10) 0.0383(5) Uani 1 1 d . . . . .
C23B C 0.89226(19) 0.14475(15) 0.24745(11) 0.0426(6) Uani 1 1 d . . . . .
H23D H 0.927568 0.189688 0.263852 0.064 Uiso 1 1 calc R U . . .
H23E H 0.915681 0.136100 0.204584 0.064 Uiso 1 1 calc R U . . .
H23F H 0.914502 0.102864 0.273900 0.064 Uiso 1 1 calc R U . . .
O24B O 0.67725(14) 0.07652(10) 0.06093(7) 0.0479(4) Uani 1 1 d . . . . .
C25B C 0.6047(2) 0.09674(14) 0.01657(11) 0.0452(6) Uani 1 1 d . . . . .
O25B O 0.52681(19) 0.13671(12) 0.02628(9) 0.0673(6) Uani 1 1 d . . . . .
C26B C 0.6295(3) 0.06355(19) -0.04516(12) 0.0601(8) Uani 1 1 d . . . . .
H26D H 0.705217 0.076817 -0.056452 0.090 Uiso 1 1 calc R U . . .
H26E H 0.576472 0.082126 -0.077142 0.090 Uiso 1 1 calc R U . . .
H26F H 0.623242 0.009863 -0.042507 0.090 Uiso 1 1 calc R U . . .
C27B C 0.6172(2) -0.01683(16) 0.16498(13) 0.0546(7) Uani 1 1 d . . . . .
H27D H 0.644719 -0.059350 0.189075 0.082 Uiso 1 1 calc R U . . .
H27E H 0.605743 -0.030890 0.120979 0.082 Uiso 1 1 calc R U . . .
H27F H 0.546579 -0.000241 0.181684 0.082 Uiso 1 1 calc R U . . .
C28B C 0.8162(2) 0.01405(15) 0.15312(12) 0.0496(6) Uani 1 1 d . . . . .
H28D H 0.867215 0.054403 0.144024 0.074 Uiso 1 1 calc R U . . .
H28E H 0.807102 -0.017612 0.116181 0.074 Uiso 1 1 calc R U . . .
H28F H 0.846585 -0.014908 0.188373 0.074 Uiso 1 1 calc R U . . .
C29B C 0.8361(2) 0.13736(16) 0.40923(11) 0.0487(6) Uani 1 1 d . . . . .
H29C H 0.853489 0.097831 0.436959 0.058 Uiso 1 1 calc R U . . .
H29D H 0.873086 0.183286 0.414316 0.058 Uiso 1 1 calc R U . . .

loop_
_atom_site_aniso_label
_atom_site_aniso_U_11
_atom_site_aniso_U_22
_atom_site_aniso_U_33
_atom_site_aniso_U_23
_atom_site_aniso_U_13
_atom_site_aniso_U_12
O1A 0.0487(19) 0.084(2) 0.106(3) 0.038(2) -0.021(2) -0.0068(16)
C2A 0.043(2) 0.067(3) 0.113(5) 0.042(3) -0.006(2) -0.0080(18)
O2A 0.0399(17) 0.119(3) 0.165(5) 0.074(3) 0.019(2) 0.0169(17)
C3A 0.0394(19) 0.040(2) 0.063(3) 0.008(2) 0.001(2) -0.0021(14)
C4A 0.047(2) 0.040(2) 0.050(2) 0.004(2) 0.021(2) -0.0054(14)
C5A 0.035(2) 0.034(3) 0.039(2) -0.0079(19) 0.0066(13) -0.0081(14)
C6A 0.037(2) 0.040(4) 0.0336(19) -0.0044(16) 0.0007(13) -0.0021(18)
C7A 0.041(2) 0.044(2) 0.0336(18) 0.0007(13) 0.0026(16) -0.006(2)
C8A 0.047(2) 0.0376(19) 0.045(2) 0.0030(17) -0.0035(18) -0.0085(17)
C9A 0.060(3) 0.054(2) 0.064(3) 0.008(2) -0.021(2) -0.0088(19)
O10A 0.0514(16) 0.0438(14) 0.064(2) 0.0154(15) 0.0295(19) 0.0092(11)
C11A 0.115(5) 0.048(2) 0.104(4) 0.011(2) 0.071(4) 0.020(2)
O30A 0.0314(14) 0.073(2) 0.0335(14) 0.0113(13) 0.0101(11) -0.0037(15)
C12A 0.0399(12) 0.0485(14) 0.0317(11) -0.0033(10) 0.0068(10) -0.0097(11)
C13A 0.0324(11) 0.0409(13) 0.0296(10) -0.0050(9) 0.0026(9) -0.0042(10)
C14A 0.0300(10) 0.0359(12) 0.0288(10) -0.0035(9) 0.0032(8) -0.0019(9)
C15A 0.0500(13) 0.0348(12) 0.0291(11) -0.0035(9) 0.0032(10) -0.0029(11)
C16A 0.0548(14) 0.0376(13) 0.0284(11) -0.0055(10) 0.0050(10) -0.0007(11)
C17A 0.0411(12) 0.0396(13) 0.0272(10) 0.0008(9) 0.0035(9) 0.0017(10)
C18A 0.0434(12) 0.0338(12) 0.0325(11) 0.0003(9) 0.0064(10) 0.0000(10)
C19A 0.0350(11) 0.0346(12) 0.0346(11) -0.0052(9) 0.0057(9) -0.0016(10)
C20A 0.0662(17) 0.0379(14) 0.0420(13) -0.0077(11) 0.0165(12) -0.0071(12)
C21A 0.0667(17) 0.0498(16) 0.0447(14) -0.0152(12) 0.0088(13) -0.0079(14)
C22A 0.0442(13) 0.0462(14) 0.0315(11) -0.0071(10) 0.0018(10) -0.0012(11)
C23A 0.0325(12) 0.0550(16) 0.0451(13) 0.0031(12) 0.0014(10) -0.0021(11)
O24A 0.0515(10) 0.0432(10) 0.0289(8) 0.0009(7) 0.0068(7) 0.0064(8)
C25A 0.0428(12) 0.0357(13) 0.0320(11) -0.0008(10) 0.0067(10) -0.0056(11)
O25A 0.0552(10) 0.0501(11) 0.0340(8) 0.0004(8) 0.0093(8) 0.0099(9)
C26A 0.0503(14) 0.0495(15) 0.0317(11) -0.0004(11) 0.0041(10) -0.0068(12)
C27A 0.0587(16) 0.0393(14) 0.0476(14) -0.0015(11) 0.0154(12) -0.0092(12)
C28A 0.0531(15) 0.0426(14) 0.0464(14) 0.0023(11) 0.0040(12) 0.0102(12)
C29A 0.081(2) 0.0599(19) 0.0464(15) -0.0082(14) 0.0197(15) 0.0067(16)
O1B 0.070(3) 0.098(3) 0.126(5) -0.058(3) 0.036(3) -0.003(3)
C2B 0.053(3) 0.063(4) 0.135(7) -0.040(4) 0.017(4) -0.001(3)
O2B 0.043(2) 0.106(4) 0.182(6) -0.066(4) 0.012(3) 0.003(2)
C3B 0.042(3) 0.038(3) 0.070(4) -0.013(3) -0.004(3) -0.002(2)
C4B 0.046(3) 0.035(3) 0.062(4) -0.006(3) -0.017(3) -0.009(2)
C5B 0.040(3) 0.027(3) 0.039(3) 0.000(2) -0.004(2) -0.004(3)
C6B 0.039(4) 0.035(3) 0.030(2) -0.0022(15) 0.003(2) 0.001(3)
C7B 0.044(3) 0.041(3) 0.041(2) -0.0050(17) 0.003(2) 0.001(2)
C8B 0.047(3) 0.041(2) 0.052(3) -0.008(2) 0.004(3) -0.002(2)
C9B 0.077(4) 0.074(4) 0.094(5) -0.035(3) 0.032(4) -0.005(3)
O10B 0.0431(19) 0.041(2) 0.072(4) -0.008(2) -0.012(3) 0.0005(13)
C11B 0.073(4) 0.054(3) 0.148(8) 0.002(4) -0.052(5) -0.010(3)
O30B 0.039(2) 0.061(2) 0.0322(18) -0.0140(15) -0.0118(17) -0.0051(19)
C12B 0.0422(12) 0.0413(13) 0.0316(11) 0.0016(10) -0.0040(10) -0.0074(10)
C13B 0.0324(10) 0.0357(12) 0.0283(10) 0.0025(9) -0.0039(8) -0.0011(9)
C14B 0.0328(11) 0.0341(12) 0.0274(10) 0.0019(9) -0.0050(8) -0.0014(9)
C15B 0.0531(14) 0.0346(12) 0.0280(10) 0.0022(9) -0.0039(10) 0.0000(11)
C16B 0.0574(15) 0.0402(13) 0.0284(11) 0.0020(10) -0.0042(10) 0.0016(12)
C17B 0.0446(13) 0.0461(14) 0.0274(11) -0.0064(10) -0.0073(9) 0.0050(11)
C18B 0.0447(13) 0.0351(13) 0.0368(12) -0.0033(10) -0.0062(10) 0.0019(10)
C19B 0.0353(11) 0.0365(12) 0.0317(11) 0.0013(9) -0.0042(9) -0.0015(10)
C20B 0.0576(15) 0.0364(13) 0.0385(12) 0.0050(10) -0.0046(11) -0.0011(12)
C21B 0.0565(15) 0.0444(15) 0.0358(12) 0.0106(11) -0.0001(11) -0.0012(12)
C22B 0.0430(12) 0.0453(14) 0.0266(10) 0.0031(10) 0.0013(9) 0.0053(11)
C23B 0.0344(12) 0.0523(15) 0.0412(12) -0.0049(11) -0.0011(10) -0.0027(11)
O24B 0.0524(10) 0.0586(11) 0.0320(8) -0.0096(8) -0.0080(7) 0.0090(9)
C25B 0.0593(16) 0.0415(14) 0.0342(12) -0.0005(11) -0.0098(11) -0.0032(12)
O25B 0.0863(15) 0.0742(14) 0.0399(10) -0.0077(10) -0.0221(10) 0.0322(13)
C26B 0.0701(19) 0.075(2) 0.0346(13) -0.0113(13) -0.0072(13) -0.0004(16)
C27B 0.0651(17) 0.0503(16) 0.0480(15) -0.0106(13) -0.0049(13) -0.0122(14)
C28B 0.0577(16) 0.0480(15) 0.0428(13) -0.0021(12) -0.0027(12) 0.0161(13)
C29B 0.0581(16) 0.0500(16) 0.0374(12) 0.0026(11) -0.0091(11) 0.0116(13)

loop_
_atom_type_symbol
_atom_type_description
_atom_type_scat_dispersion_real
_atom_type_scat_dispersion_imag
_atom_type_scat_source
C C 0.0181 0.0091 'International Tables Vol C Tables 4.2.6.8 and 6.1.1.4'
H H 0.0000 0.0000 'International Tables Vol C Tables 4.2.6.8 and 6.1.1.4'
O O 0.0492 0.0322 'International Tables Vol C Tables 4.2.6.8 and 6.1.1.4'

loop_
_geom_angle_atom_site_label_1
_geom_angle_atom_site_label_2
_geom_angle_atom_site_label_3
_geom_angle
C2A O1A C9A 111.2(3)
O2A C2A O1A 120.9(4)
O2A C2A C3A 132.8(5)
O1A C2A C3A 106.3(4)
C8A C3A C4A 119.5(3)
C8A C3A C2A 110.2(4)
C4A C3A C2A 130.3(5)
O10A C4A C5A 116.9(4)
O10A C4A C3A 121.5(4)
C5A C4A C3A 121.5(4)
C4A C5A C6A 116.0(4)
C4A C5A C12A 122.2(4)
C6A C5A C12A 121.6(4)
O30A C6A C7A 120.2(4)
O30A C6A C5A 116.7(4)
C7A C6A C5A 123.1(4)
C8A C7A C6A 118.2(4)
C7A C8A C3A 121.2(3)
C7A C8A C9A 131.6(4)
C3A C8A C9A 107.2(4)
O1A C9A C8A 105.1(4)
C4A O10A C11A 115.7(3)
C2' O1' C9' 112.4(14)
O2' C2' O1' 124.3(18)
O2' C2' C3' 129.3(19)
O1' C2' C3' 106.3(13)
C8' C3' C4' 121.6(14)
C8' C3' C2' 109.4(13)
C4' C3' C2' 128.5(15)
O10' C4' C3' 128.0(14)
O10' C4' C5' 116.1(13)
C3' C4' C5' 115.1(13)
C4' C5' C6' 122.0(14)
C4' C5' C12A 114.1(13)
C6' C5' C12A 122.7(15)
O30' C6' C7' 121(2)
O30' C6' C5' 115.3(19)
C7' C6' C5' 120.2(18)
C8' C7' C6' 116.0(17)
C3' C8' C7' 123.7(15)
C3' C8' C9' 108.1(13)
C7' C8' C9' 128.1(17)
O1' C9' C8' 103.8(13)
C4' O10' C11' 114.8(18)
C5' C12A C13A 119.7(14)
C5A C12A C13A 114.2(3)
C22A C13A C12A 114.56(19)
C22A C13A C14A 110.41(19)
C12A C13A C14A 112.99(18)
C23A C14A C15A 109.71(19)
C23A C14A C19A 114.3(2)
C15A C14A C19A 107.62(17)
C23A C14A C13A 109.01(17)
C15A C14A C13A 108.84(18)
C19A C14A C13A 107.20(17)
C16A C15A C14A 112.95(19)
C17A C16A C15A 110.02(19)
O24A C17A C16A 108.98(18)
O24A C17A C18A 106.56(18)
C16A C17A C18A 114.48(19)
C17A C18A C28A 111.6(2)
C17A C18A C27A 107.57(19)
C28A C18A C27A 107.7(2)
C17A C18A C19A 106.02(18)
C28A C18A C19A 115.16(19)
C27A C18A C19A 108.47(19)
C20A C19A C14A 111.50(18)
C20A C19A C18A 112.8(2)
C14A C19A C18A 116.96(18)
C19A C20A C21A 110.3(2)
C22A C21A C20A 110.9(2)
C29A C22A C21A 121.0(3)
C29A C22A C13A 125.1(3)
C21A C22A C13A 113.8(2)
C25A O24A C17A 117.88(18)
O25A C25A O24A 123.2(2)
O25A C25A C26A 125.2(2)
O24A C25A C26A 111.5(2)
C2B O1B C9B 111.0(4)
O2B C2B O1B 119.4(5)
O2B C2B C3B 133.4(7)
O1B C2B C3B 107.2(6)
C8B C3B C4B 118.7(5)
C8B C3B C2B 110.0(5)
C4B C3B C2B 131.2(6)
C5B C4B C3B 121.8(6)
C5B C4B O10B 117.9(5)
C3B C4B O10B 120.2(5)
C4B C5B C6B 116.5(5)
C4B C5B C12B 122.4(6)
C6B C5B C12B 121.0(6)
O30B C6B C7B 120.1(5)
O30B C6B C5B 116.8(5)
C7B C6B C5B 123.1(6)
C8B C7B C6B 117.6(5)
C7B C8B C3B 122.1(4)
C7B C8B C9B 130.8(5)
C3B C8B C9B 107.1(5)
O1B C9B C8B 104.6(5)
C4B O10B C11B 117.0(5)
C2" O1" C9" 112.5(8)
O2" C2" O1" 122.3(9)
O2" C2" C3" 130.9(9)
O1" C2" C3" 106.8(9)
C8" C3" C4" 119.3(8)
C8" C3" C2" 109.3(8)
C4" C3" C2" 131.4(9)
O10" C4" C3" 123.7(8)
O10" C4" C5" 116.7(9)
C3" C4" C5" 119.7(9)
C4" C5" C6" 118.0(10)
C4" C5" C12B 120.4(9)
C6" C5" C12B 121.5(9)
O30" C6" C7" 122.8(11)
O30" C6" C5" 114.6(10)
C7" C6" C5" 122.6(10)
C8" C7" C6" 115.6(9)
C3" C8" C7" 124.7(8)
C3" C8" C9" 108.5(9)
C7" C8" C9" 126.7(10)
O1" C9" C8" 103.0(9)
C4" O10" C11" 114.2(10)
C5B C12B C13B 116.5(7)
C5" C12B C13B 114.2(14)
C22B C13B C12B 114.82(18)
C22B C13B C14B 109.43(18)
C12B C13B C14B 113.57(18)
C15B C14B C23B 109.63(19)
C15B C14B C19B 107.79(17)
C23B C14B C19B 114.27(19)
C15B C14B C13B 109.25(18)
C23B C14B C13B 108.97(17)
C19B C14B C13B 106.80(17)
C16B C15B C14B 113.5(2)
C17B C16B C15B 110.3(2)
O24B C17B C16B 108.73(19)
O24B C17B C18B 106.75(19)
C16B C17B C18B 114.30(19)
C17B C18B C27B 108.2(2)
C17B C18B C28B 111.1(2)
C27B C18B C28B 107.7(2)
C17B C18B C19B 106.15(18)
C27B C18B C19B 109.0(2)
C28B C18B C19B 114.57(19)
C20B C19B C14B 111.87(18)
C20B C19B C18B 112.90(19)
C14B C19B C18B 116.73(18)
C19B C20B C21B 111.4(2)
C22B C21B C20B 110.4(2)
C29B C22B C21B 121.3(2)
C29B C22B C13B 125.5(2)
C21B C22B C13B 112.94(19)
C25B O24B C17B 118.7(2)
O25B C25B O24B 122.8(2)
O25B C25B C26B 125.0(2)
O24B C25B C26B 112.1(2)

loop_
_geom_bond_atom_site_label_1
_geom_bond_atom_site_label_2
_geom_bond_distance
O1A C2A 1.385(6)
O1A C9A 1.440(6)
C2A O2A 1.200(6)
C2A C3A 1.463(5)
C3A C8A 1.384(6)
C3A C4A 1.398(6)
C4A O10A 1.393(5)
C4A C5A 1.395(5)
C5A C6A 1.412(5)
C5A C12A 1.507(4)
C6A O30A 1.352(5)
C6A C7A 1.393(5)
C7A C8A 1.373(6)
C8A C9A 1.494(4)
O10A C11A 1.430(5)
O1' C2' 1.373(17)
O1' C9' 1.409(17)
C2' O2' 1.181(17)
C2' C3' 1.464(16)
C3' C8' 1.355(15)
C3' C4' 1.390(15)
C4' O10' 1.389(14)
C4' C5' 1.404(15)
C5' C6' 1.404(16)
C5' C12A 1.497(15)
C6' O30' 1.367(17)
C6' C7' 1.399(16)
C7' C8' 1.370(16)
C8' C9' 1.513(16)
O10' C11' 1.439(17)
C12A C13A 1.542(3)
C13A C22A 1.515(3)
C13A C14A 1.569(3)
C14A C23A 1.540(3)
C14A C15A 1.541(3)
C14A C19A 1.557(3)
C15A C16A 1.532(3)
C16A C17A 1.506(3)
C17A O24A 1.470(3)
C17A C18A 1.530(3)
C18A C28A 1.532(3)
C18A C27A 1.534(3)
C18A C19A 1.564(3)
C19A C20A 1.539(3)
C20A C21A 1.542(4)
C21A C22A 1.484(4)
C22A C29A 1.333(4)
O24A C25A 1.324(3)
C25A O25A 1.214(3)
C25A C26A 1.494(3)
O1B C2B 1.381(8)
O1B C9B 1.441(8)
C2B O2B 1.208(8)
C2B C3B 1.448(6)
C3B C8B 1.388(7)
C3B C4B 1.402(7)
C4B C5B 1.388(8)
C4B O10B 1.403(7)
C5B C6B 1.415(7)
C5B C12B 1.504(6)
C6B O30B 1.356(7)
C6B C7B 1.388(6)
C7B C8B 1.380(7)
C8B C9B 1.505(6)
O10B C11B 1.438(7)
O1" C2" 1.362(12)
O1" C9" 1.435(13)
C2" O2" 1.186(12)
C2" C3" 1.460(11)
C3" C8" 1.364(11)
C3" C4" 1.397(11)
C4" O10" 1.372(10)
C4" C5" 1.398(12)
C5" C6" 1.424(12)
C5" C12B 1.519(11)
C6" O30" 1.362(11)
C6" C7" 1.394(12)
C7" C8" 1.376(11)
C8" C9" 1.509(12)
O10" C11" 1.410(11)
C12B C13B 1.543(3)
C13B C22B 1.516(3)
C13B C14B 1.570(3)
C14B C15B 1.536(3)
C14B C23B 1.540(3)
C14B C19B 1.558(3)
C15B C16B 1.525(3)
C16B C17B 1.508(4)
C17B O24B 1.470(3)
C17B C18B 1.529(3)
C18B C27B 1.536(4)
C18B C28B 1.537(3)
C18B C19B 1.560(3)
C19B C20B 1.537(3)
C20B C21B 1.538(3)
C21B C22B 1.498(4)
C22B C29B 1.331(3)
O24B C25B 1.320(3)
C25B O25B 1.209(3)
C25B C26B 1.490(4)

loop_
_geom_hbond_atom_site_label_D
_geom_hbond_atom_site_label_H
_geom_hbond_atom_site_label_A
_geom_hbond_distance_DH
_geom_hbond_distance_HA
_geom_hbond_distance_DA
_geom_hbond_angle_DHA
_geom_hbond_site_symmetry_A
_geom_hbond_publ_flag
O30A^a H30A^a O25A 0.9000(1) 1.802(5) 2.679(3) 164.0(11) 4_665 yes
O30'^b H30'^b O25A 0.90 1.99 2.78(2) 146.5 4_665 yes
O30B^a H30B^a O25B 0.9000(1) 1.799(4) 2.686(4) 167.9(7) 4_666 yes
O30"^b H30"^b O25B 0.90 1.87 2.712(10) 156.1 4_666 yes
